data_2211370
loop_
_publ_author_name
'Wang, Tong-Jian'
'Fang, Hua'
'Cheng, Fang'
'Tang, Guo'
'Zhao, Yu-Fen'

_publ_section_title
;
 2,5-Dioxopyrrolidin-1-yl
 (1<i>R</i>,2<i>S</i>,5<i>R</i>)-2-isopropyl-5-methylcyclohexyl
 carbonate
;
_journal_coeditor_code DN2094
_journal_issue 12
_journal_name_full 'Acta Crystallographica Section E'
_journal_page_first o5784
_journal_page_last o5785
_journal_paper_doi 10.1107/S1600536806049774
_journal_volume 62
_journal_year 2006
_chemical_formula_iupac 'C15 H23 N O5'
_chemical_formula_moiety 'C15 H23 N O5'
_chemical_formula_sum 'C15 H23 N O5'
_chemical_formula_weight 297.34
_chemical_name_systematic
;
2,5-Dioxopyrrolidin-1-yl
(1<i>R</i>,2S,5<i>R</i>)-2-isopropyl-5-methylcyclohexyl carbonate
;
_space_group_IT_number 19
_symmetry_cell_setting orthorhombic
_symmetry_space_group_name_Hall 'P 2ac 2ab'
_symmetry_space_group_name_H-M 'P 21 21 21'
_atom_sites_solution_hydrogens geom
_atom_sites_solution_primary direct
_atom_sites_solution_secondary difmap
_audit_creation_method SHELXL-97
_cell_angle_alpha 90.00
_cell_angle_beta 90.00
_cell_angle_gamma 90.00
_cell_formula_units_Z 4
_cell_length_a 6.5911(14)
_cell_length_b 7.7815(17)
_cell_length_c 31.125(7)
_cell_measurement_reflns_used 4846
_cell_measurement_temperature 293(2)
_cell_measurement_theta_max 28.16
_cell_measurement_theta_min 2.70
_cell_volume 1596.4(6)
_computing_cell_refinement 'SMART (Bruker, 2001)'
_computing_data_collection 'SMART (Bruker, 2001)'
_computing_data_reduction 'SAINT (Bruker, 2001)'
_computing_molecular_graphics 'ORTEP-3 (Farrugia, 1997)'
_computing_publication_material SHELXL97
_computing_structure_refinement 'SHELXL97 (Sheldrick, 1997)'
_computing_structure_solution 'SHELXS97 (Sheldrick, 1997)'
_diffrn_ambient_temperature 293(2)
_diffrn_measured_fraction_theta_full 0.994
_diffrn_measured_fraction_theta_max 0.994
_diffrn_measurement_device_type 'Bruker APEX area-detector'
_diffrn_measurement_method '\f and \w'
_diffrn_radiation_monochromator graphite
_diffrn_radiation_source 'fine-focus sealed tube'
_diffrn_radiation_type MoK\a
_diffrn_radiation_wavelength 0.71073
_diffrn_reflns_av_R_equivalents 0.0278
_diffrn_reflns_av_sigmaI/netI 0.0232
_diffrn_reflns_limit_h_max 7
_diffrn_reflns_limit_h_min -7
_diffrn_reflns_limit_k_max 9
_diffrn_reflns_limit_k_min -8
_diffrn_reflns_limit_l_max 37
_diffrn_reflns_limit_l_min -34
_diffrn_reflns_number 7845
_diffrn_reflns_theta_full 24.99
_diffrn_reflns_theta_max 24.99
_diffrn_reflns_theta_min 2.62
_diffrn_standards_decay_% 0
_diffrn_standards_interval_count 0
_diffrn_standards_interval_time 0
_diffrn_standards_number 0
_exptl_absorpt_coefficient_mu 0.092
_exptl_absorpt_correction_T_max 0.9817
_exptl_absorpt_correction_T_min 0.9640
_exptl_absorpt_correction_type multi-scan
_exptl_absorpt_process_details '(SADABS; Bruker, 2001)'
_exptl_crystal_colour colorless
_exptl_crystal_density_diffrn 1.237
_exptl_crystal_density_method 'not measured'
_exptl_crystal_description block
_exptl_crystal_F_000 640
_exptl_crystal_size_max 0.40
_exptl_crystal_size_mid 0.27
_exptl_crystal_size_min 0.20
_refine_diff_density_max 0.180
_refine_diff_density_min -0.179
_refine_ls_extinction_method none
_refine_ls_goodness_of_fit_ref 1.387
_refine_ls_hydrogen_treatment constr
_refine_ls_matrix_type full
_refine_ls_number_parameters 193
_refine_ls_number_reflns 1652
_refine_ls_number_restraints 0
_refine_ls_restrained_S_all 1.387
_refine_ls_R_factor_all 0.0633
_refine_ls_R_factor_gt 0.0618
_refine_ls_shift/su_max 0.004
_refine_ls_shift/su_mean 0.001
_refine_ls_structure_factor_coef Fsqd
_refine_ls_weighting_details 'calc w=1/[\s^2^(Fo^2^)+(0.0276P)^2^+0.8697P] where P=(Fo^2^+2Fc^2^)/3'
_refine_ls_weighting_scheme calc
_refine_ls_wR_factor_gt 0.1259
_refine_ls_wR_factor_ref 0.1265
_reflns_number_gt 1621
_reflns_number_total 1652
_reflns_threshold_expression I>2\s(I)
_cod_data_source_file dn2094.cif
_cod_data_source_block I
_cod_database_code 2211370
_cod_database_fobs_code 2211370

loop_
_symmetry_equiv_pos_as_xyz
'x, y, z'
'-x+1/2, -y, z+1/2'
'x+1/2, -y+1/2, -z'
'-x, y+1/2, -z+1/2'

loop_
_atom_site_type_symbol
_atom_site_label
_atom_site_fract_x
_atom_site_fract_y
_atom_site_fract_z
_atom_site_U_iso_or_equiv
_atom_site_adp_type
_atom_site_calc_flag
_atom_site_refinement_flags
_atom_site_occupancy
O O1 0.4392(5) 1.0489(4) 0.93744(9) 0.0539(8) Uani d . 1
N N1 0.7833(5) 0.9469(4) 0.96711(9) 0.0421(8) Uani d . 1
C C1 0.2643(6) 0.8791(5) 0.86752(11) 0.0388(9) Uani d . 1
H H1 0.1938 0.9699 0.8834 0.047 Uiso calc R 1
O O2 0.4536(4) 0.8330(3) 0.88984(7) 0.0412(7) Uani d . 1
C C2 0.3222(6) 0.9432(6) 0.82359(11) 0.0409(10) Uani d . 1
H H2 0.4023 0.8522 0.8100 0.049 Uiso calc R 1
O O3 0.6915(4) 0.8541(4) 0.93485(8) 0.0485(8) Uani d . 1
C C3 0.1274(7) 0.9615(7) 0.79738(14) 0.0585(13) Uani d . 1
H H3A 0.0448 1.0521 0.8097 0.070 Uiso calc R 1
H H3B 0.1617 0.9948 0.7682 0.070 Uiso calc R 1
O O4 0.6796(6) 0.7712(5) 1.02050(10) 0.0734(11) Uani d . 1
C C4 0.0064(7) 0.7978(7) 0.79622(13) 0.0583(13) Uani d . 1
H H4A -0.1154 0.8157 0.7793 0.070 Uiso calc R 1
H H4B 0.0858 0.7087 0.7824 0.070 Uiso calc R 1
O O5 0.9324(6) 1.1412(5) 0.92338(10) 0.0734(11) Uani d . 1
C C5 -0.0517(7) 0.7398(6) 0.84032(14) 0.0528(11) Uani d . 1
H H5 -0.1348 0.8302 0.8534 0.063 Uiso calc R 1
C C6 0.1376(7) 0.7202(6) 0.86692(13) 0.0486(11) Uani d . 1
H H6A 0.0997 0.6910 0.8961 0.058 Uiso calc R 1
H H6B 0.2176 0.6260 0.8555 0.058 Uiso calc R 1
C C7 0.5116(6) 0.9281(5) 0.92158(11) 0.0361(9) Uani d . 1
C C8 0.7741(7) 0.8908(6) 1.00871(13) 0.0489(11) Uani d . 1
C C9 0.9039(8) 1.0137(6) 1.03295(13) 0.0577(13) Uani d . 1
H H9A 1.0027 0.9524 1.0502 0.069 Uiso calc R 1
H H9B 0.8217 1.0848 1.0517 0.069 Uiso calc R 1
C C10 1.0087(7) 1.1226(6) 0.99953(14) 0.0558(12) Uani d . 1
H H10A 0.9925 1.2437 1.0061 0.067 Uiso calc R 1
H H10B 1.1524 1.0962 0.9986 0.067 Uiso calc R 1
C C11 0.9113(7) 1.0811(6) 0.95769(14) 0.0467(11) Uani d . 1
C C12 0.4544(7) 1.1037(6) 0.82414(14) 0.0538(12) Uani d . 1
H H12 0.5660 1.0818 0.8442 0.065 Uiso calc R 1
C C13 0.5481(9) 1.1370(8) 0.78052(16) 0.0808(17) Uani d . 1
H H13A 0.4440 1.1700 0.7606 0.121 Uiso calc R 1
H H13B 0.6135 1.0344 0.7705 0.121 Uiso calc R 1
H H13C 0.6462 1.2277 0.7828 0.121 Uiso calc R 1
C C14 0.3444(10) 1.2618(7) 0.83989(19) 0.0817(18) Uani d . 1
H H14A 0.4409 1.3514 0.8455 0.123 Uiso calc R 1
H H14B 0.2724 1.2349 0.8658 0.123 Uiso calc R 1
H H14C 0.2501 1.2995 0.8184 0.123 Uiso calc R 1
C C15 -0.1745(8) 0.5765(7) 0.83995(18) 0.0801(17) Uani d . 1
H H15A -0.2986 0.5953 0.8245 0.120 Uiso calc R 1
H H15B -0.2052 0.5432 0.8689 0.120 Uiso calc R 1
H H15C -0.0982 0.4870 0.8262 0.120 Uiso calc R 1

loop_
_atom_site_aniso_label
_atom_site_aniso_U_11
_atom_site_aniso_U_22
_atom_site_aniso_U_33
_atom_site_aniso_U_12
_atom_site_aniso_U_13
_atom_site_aniso_U_23
O1 0.0507(18) 0.062(2) 0.0487(15) 0.0086(18) -0.0086(15) -0.0264(16)
N1 0.045(2) 0.048(2) 0.0337(16) -0.0010(19) -0.0086(15) -0.0072(15)
C1 0.038(2) 0.043(2) 0.0350(19) 0.009(2) -0.0033(17) -0.0113(18)
O2 0.0442(16) 0.0457(16) 0.0338(13) 0.0051(15) -0.0097(12) -0.0085(12)
C2 0.043(2) 0.047(2) 0.0322(18) 0.007(2) -0.0026(17) -0.0037(18)
O3 0.0509(18) 0.0528(18) 0.0419(14) 0.0075(16) -0.0142(14) -0.0109(14)
C3 0.059(3) 0.071(3) 0.045(2) 0.003(3) -0.015(2) 0.007(2)
O4 0.093(3) 0.073(2) 0.0543(18) -0.029(3) -0.003(2) 0.0076(18)
C4 0.049(3) 0.081(3) 0.044(2) 0.006(3) -0.016(2) -0.010(2)
O5 0.076(3) 0.083(3) 0.0610(19) -0.001(2) 0.0212(19) 0.0164(19)
C5 0.038(2) 0.061(3) 0.059(3) 0.002(2) -0.003(2) -0.012(2)
C6 0.056(3) 0.048(3) 0.042(2) -0.004(2) -0.001(2) -0.004(2)
C7 0.040(2) 0.040(2) 0.0279(17) -0.002(2) 0.0018(17) -0.0040(18)
C8 0.053(3) 0.049(3) 0.044(2) 0.002(2) -0.006(2) -0.003(2)
C9 0.067(3) 0.061(3) 0.046(2) 0.004(3) -0.016(2) -0.011(2)
C10 0.040(2) 0.052(3) 0.076(3) -0.007(2) 0.000(2) -0.020(2)
C11 0.040(2) 0.043(3) 0.057(3) 0.009(2) 0.009(2) -0.007(2)
C12 0.051(3) 0.053(3) 0.057(3) -0.003(2) -0.001(2) 0.008(2)
C13 0.075(4) 0.085(4) 0.082(3) -0.006(4) 0.013(3) 0.021(3)
C14 0.088(4) 0.048(3) 0.109(4) -0.011(3) 0.011(4) 0.001(3)
C15 0.062(3) 0.087(4) 0.091(4) -0.020(3) -0.005(3) -0.008(3)

loop_
_atom_type_symbol
_atom_type_description
_atom_type_scat_dispersion_real
_atom_type_scat_dispersion_imag
_atom_type_scat_source
C C 0.0033 0.0000 'International Tables Vol C Tables 4.2.6.8 and 6.1.1.4'
H H 0.0000 0.0000 'International Tables Vol C Tables 4.2.6.8 and 6.1.1.4'
N N 0.0061 0.0000 'International Tables Vol C Tables 4.2.6.8 and 6.1.1.4'
O O 0.0106 0.0000 'International Tables Vol C Tables 4.2.6.8 and 6.1.1.4'

loop_
_geom_angle_atom_site_label_1
_geom_angle_atom_site_label_2
_geom_angle_atom_site_label_3
_geom_angle
C8 N1 C11 118.2(4)
C8 N1 O3 120.2(4)
C11 N1 O3 120.8(3)
O2 C1 C6 106.2(3)
O2 C1 C2 107.1(3)
C6 C1 C2 113.9(3)
O2 C1 H1 109.8
C6 C1 H1 109.8
C2 C1 H1 109.8
C7 O2 C1 118.2(3)
C1 C2 C12 114.0(3)
C1 C2 C3 107.6(3)
C12 C2 C3 114.2(4)
C1 C2 H2 106.8
C12 C2 H2 106.8
C3 C2 H2 106.8
N1 O3 C7 112.2(3)
C4 C3 C2 112.3(4)
C4 C3 H3A 109.1
C2 C3 H3A 109.1
C4 C3 H3B 109.1
C2 C3 H3B 109.1
H3A C3 H3B 107.9
C5 C4 C3 111.7(4)
C5 C4 H4A 109.3
C3 C4 H4A 109.3
C5 C4 H4B 109.3
C3 C4 H4B 109.3
H4A C4 H4B 107.9
C4 C5 C6 108.9(4)
C4 C5 C15 112.7(4)
C6 C5 C15 111.3(4)
C4 C5 H5 107.9
C6 C5 H5 107.9
C15 C5 H5 107.9
C1 C6 C5 112.7(4)
C1 C6 H6A 109.0
C5 C6 H6A 109.0
C1 C6 H6B 109.0
C5 C6 H6B 109.0
H6A C6 H6B 107.8
O1 C7 O2 131.7(4)
O1 C7 O3 124.2(4)
O2 C7 O3 104.1(3)
O4 C8 N1 124.8(4)
O4 C8 C9 130.8(4)
N1 C8 C9 104.4(4)
C8 C9 C10 105.9(3)
C8 C9 H9A 110.6
C10 C9 H9A 110.6
C8 C9 H9B 110.5
C10 C9 H9B 110.5
H9A C9 H9B 108.7
C11 C10 C9 106.5(4)
C11 C10 H10A 110.4
C9 C10 H10A 110.4
C11 C10 H10B 110.4
C9 C10 H10B 110.4
H10A C10 H10B 108.6
O5 C11 N1 124.7(4)
O5 C11 C10 131.2(5)
N1 C11 C10 104.1(4)
C14 C12 C13 110.3(4)
C14 C12 C2 113.4(4)
C13 C12 C2 111.3(4)
C14 C12 H12 107.1
C13 C12 H12 107.1
C2 C12 H12 107.1
C12 C13 H13A 109.5
C12 C13 H13B 109.5
H13A C13 H13B 109.5
C12 C13 H13C 109.5
H13A C13 H13C 109.5
H13B C13 H13C 109.5
C12 C14 H14A 109.5
C12 C14 H14B 109.5
H14A C14 H14B 109.5
C12 C14 H14C 109.5
H14A C14 H14C 109.5
H14B C14 H14C 109.5
C5 C15 H15A 109.5
C5 C15 H15B 109.5
H15A C15 H15B 109.5
C5 C15 H15C 109.5
H15A C15 H15C 109.5
H15B C15 H15C 109.5

loop_
_geom_bond_atom_site_label_1
_geom_bond_atom_site_label_2
_geom_bond_distance
O1 C7 1.164(5)
N1 C8 1.368(5)
N1 C11 1.373(5)
N1 O3 1.377(4)
C1 O2 1.473(4)
C1 C6 1.492(6)
C1 C2 1.505(5)
C1 H1 0.9800
O2 C7 1.292(4)
C2 C12 1.522(6)
C2 C3 1.528(6)
C2 H2 0.9800
O3 C7 1.381(5)
C3 C4 1.503(7)
C3 H3A 0.9700
C3 H3B 0.9700
O4 C8 1.179(5)
C4 C5 1.495(6)
C4 H4A 0.9700
C4 H4B 0.9700
O5 C11 1.174(5)
C5 C6 1.505(6)
C5 C15 1.507(7)
C5 H5 0.9800
C6 H6A 0.9700
C6 H6B 0.9700
C8 C9 1.489(6)
C9 C10 1.509(6)
C9 H9A 0.9700
C9 H9B 0.9700
C10 C11 1.487(6)
C10 H10A 0.9700
C10 H10B 0.9700
C12 C14 1.510(7)
C12 C13 1.514(6)
C12 H12 0.9800
C13 H13A 0.9600
C13 H13B 0.9600
C13 H13C 0.9600
C14 H14A 0.9600
C14 H14B 0.9600
C14 H14C 0.9600
C15 H15A 0.9600
C15 H15B 0.9600
C15 H15C 0.9600

loop_
_geom_hbond_atom_site_label_D
_geom_hbond_atom_site_label_H
_geom_hbond_atom_site_label_A
_geom_hbond_site_symmetry_A
_geom_hbond_distance_DH
_geom_hbond_distance_HA
_geom_hbond_distance_DA
_geom_hbond_angle_DHA
C1 H1 O5 1_455 0.98 2.51 3.460(5) 163.6
C10 H10A O1 3_577 0.97 2.41 3.255(5) 145.1

loop_
_cod_related_entry_id
_cod_related_entry_database
_cod_related_entry_code
1 ChemSpider 21178314
